data_7036060
loop_
_publ_author_name
'Grau, Jordi'
'Brissos, Rosa F.'
'Salinas-Uber, Jorge'
'Caballero, Ana B.'
'Caubet, Amparo'
'Roubeau, Olivier'
'Korrodi-Greg\'orio, Lu\'is'
'P\'erez-Tom\'as, Ricardo'
'Gamez, Patrick'

_publ_section_title
;
 The effect of potential supramolecular-bond promoters on the
 DNA-interacting abilities of copper-terpyridine compounds.
;
_journal_issue 36
_journal_name_full 'Dalton transactions (Cambridge, England : 2003)'
_journal_page_first 16061
_journal_page_last 16072
_journal_paper_doi 10.1039/c5dt02211h
_journal_volume 44
_journal_year 2015
_chemical_formula_moiety 'C26 H21 Cu N4 O5, N O3, C H4 O'
_chemical_formula_sum 'C27 H25 Cu N5 O9'
_chemical_formula_weight 627.07
_chemical_name_systematic
;
 ?
;
_space_group_crystal_system monoclinic
_space_group_IT_number 14
_space_group_name_Hall '-P 2yn'
_space_group_name_H-M_alt 'P 1 21/n 1'
_symmetry_space_group_name_Hall '-P 2yn'
_symmetry_space_group_name_H-M 'P 1 21/n 1'
_atom_sites_solution_hydrogens mixed
_audit_creation_method SHELXL-2013
_audit_update_record
;
2015-07-09 deposited with the CCDC.
2015-08-03 downloaded from the CCDC.
;
_cell_angle_alpha 90
_cell_angle_beta 91.302(2)
_cell_angle_gamma 90
_cell_formula_units_Z 8
_cell_length_a 7.2118(9)
_cell_length_b 19.471(2)
_cell_length_c 37.885(5)
_cell_measurement_reflns_used 9229
_cell_measurement_temperature 150(2)
_cell_measurement_theta_max 33.52
_cell_measurement_theta_min 3.12
_cell_volume 5318.5(11)
_computing_cell_refinement 'Bruker SAINT'
_computing_data_collection 'Bruker APEX 2'
_computing_data_reduction 'Bruker SAINT'
_computing_structure_refinement 'SHELXL-2013 (Sheldrick, 2013)'
_computing_structure_solution 'SHELXS-2013 (Sheldrick, 2013)'
_diffrn_ambient_temperature 150(2)
_diffrn_measured_fraction_theta_full 0.994
_diffrn_measured_fraction_theta_max 0.994
_diffrn_measurement_device_type 'Bruker APEX II CCD diffractometer'
_diffrn_measurement_method '\w rotation with narrow frames'
_diffrn_radiation_monochromator 'silicon 111'
_diffrn_radiation_source 'Advanced Light Source station 11.3.1'
_diffrn_radiation_type synchrotron
_diffrn_radiation_wavelength 0.7749
_diffrn_reflns_av_R_equivalents 0.0645
_diffrn_reflns_av_unetI/netI 0.0648
_diffrn_reflns_laue_measured_fraction_full 0.994
_diffrn_reflns_laue_measured_fraction_max 0.994
_diffrn_reflns_limit_h_max 10
_diffrn_reflns_limit_h_min -10
_diffrn_reflns_limit_k_max 27
_diffrn_reflns_limit_k_min -27
_diffrn_reflns_limit_l_max 47
_diffrn_reflns_limit_l_min -53
_diffrn_reflns_number 56092
_diffrn_reflns_point_group_measured_fraction_full 0.994
_diffrn_reflns_point_group_measured_fraction_max 0.994
_diffrn_reflns_theta_full 33.000
_diffrn_reflns_theta_max 33.073
_diffrn_reflns_theta_min 2.881
_exptl_absorpt_coefficient_mu 1.118
_exptl_absorpt_correction_T_max 0.75
_exptl_absorpt_correction_T_min 0.61
_exptl_absorpt_correction_type multi-scan
_exptl_absorpt_process_details 'SADABS Bruker AXS Madison WI US'
_exptl_crystal_colour green
_exptl_crystal_density_diffrn 1.566
_exptl_crystal_description needle
_exptl_crystal_F_000 2584
_exptl_crystal_size_max 0.400
_exptl_crystal_size_mid 0.040
_exptl_crystal_size_min 0.020
_refine_diff_density_max 1.478
_refine_diff_density_min -0.707
_refine_diff_density_rms 0.095
_refine_ls_extinction_method none
_refine_ls_goodness_of_fit_ref 1.014
_refine_ls_hydrogen_treatment mixed
_refine_ls_matrix_type full
_refine_ls_number_parameters 773
_refine_ls_number_reflns 15461
_refine_ls_number_restraints 40
_refine_ls_restrained_S_all 1.025
_refine_ls_R_factor_all 0.0684
_refine_ls_R_factor_gt 0.0572
_refine_ls_shift/su_max 0.001
_refine_ls_shift/su_mean 0.000
_refine_ls_structure_factor_coef Fsqd
_refine_ls_weighting_details
;
 w=1/[\s^2^(Fo^2^)+(0.0910P)^2^+5.1924P]
 where P=(Fo^2^+2Fc^2^)/3
;
_refine_ls_weighting_scheme calc
_refine_ls_wR_factor_gt 0.1648
_refine_ls_wR_factor_ref 0.1734
_reflns_Friedel_coverage 0.000
_reflns_number_gt 12624
_reflns_number_total 15461
_reflns_threshold_expression 'I > 2\s(I)'
_cod_data_source_file c5dt02211h2.cif
_cod_data_source_block ntpycu
_cod_depositor_comments 'Adding full bibliography for 7036058--7036060.cif.'
_cod_database_code 7036060
_shelx_space_group_comment
;
The symmetry employed for this shelxl refinement is uniquely defined
by the following loop, which should always be used as a source of
symmetry information in preference to the above space-group names.
They are only intended as comments.
;
_shelx_estimated_absorpt_t_min 0.663
_shelx_estimated_absorpt_t_max 0.978
_shelxl_version_number 2013-2

loop_
_space_group_symop_operation_xyz
'x, y, z'
'-x+1/2, y+1/2, -z+1/2'
'-x, -y, -z'
'x-1/2, -y-1/2, z-1/2'

loop_
_atom_site_label
_atom_site_type_symbol
_atom_site_fract_x
_atom_site_fract_y
_atom_site_fract_z
_atom_site_U_iso_or_equiv
_atom_site_adp_type
_atom_site_occupancy
_atom_site_site_symmetry_order
_atom_site_calc_flag
_atom_site_refinement_flags_posn
_atom_site_refinement_flags_adp
Cu1 Cu 0.67360(4) 0.26699(2) 0.60338(2) 0.02567(9) Uani 1 1 d . .
O1 O 0.7209(3) 0.24722(11) 0.76137(5) 0.0362(4) Uani 1 1 d . .
O2 O 0.8977(3) 0.30861(12) 0.57199(5) 0.0412(5) Uani 1 1 d . .
O3 O 1.0011(3) 0.37206(13) 0.61486(5) 0.0460(5) Uani 1 1 d . .
O4 O 1.1342(4) 0.3709(2) 0.56446(7) 0.0798(11) Uani 1 1 d . U
O5 O 0.5619(3) 0.25647(11) 0.55577(5) 0.0357(4) Uani 1 1 d D .
H5A H 0.470(4) 0.2291(16) 0.5507(10) 0.043 Uiso 1 1 d D U
H5B H 0.578(5) 0.2774(17) 0.5362(7) 0.043 Uiso 1 1 d D U
N1 N 0.5599(3) 0.35780(11) 0.61732(5) 0.0272(4) Uani 1 1 d . .
N2 N 0.6964(3) 0.25919(11) 0.65410(5) 0.0251(4) Uani 1 1 d . .
N3 N 0.7816(3) 0.17108(11) 0.60791(5) 0.0275(4) Uani 1 1 d . .
N4 N 1.0153(3) 0.35057(12) 0.58431(6) 0.0326(5) Uani 1 1 d . .
C1 C 0.4938(4) 0.40610(14) 0.59533(7) 0.0324(5) Uani 1 1 d . .
H1A H 0.4946 0.3979 0.5706 0.039 Uiso 1 1 calc R U
C2 C 0.4243(4) 0.46766(15) 0.60756(8) 0.0365(6) Uani 1 1 d . .
H2A H 0.3804 0.5017 0.5914 0.044 Uiso 1 1 calc R U
C3 C 0.4193(4) 0.47906(15) 0.64346(8) 0.0362(6) Uani 1 1 d . .
H3A H 0.3688 0.5204 0.6524 0.043 Uiso 1 1 calc R U
C4 C 0.4896(4) 0.42897(14) 0.66647(7) 0.0345(5) Uani 1 1 d . .
H4A H 0.4891 0.4360 0.6913 0.041 Uiso 1 1 calc R U
C5 C 0.5600(3) 0.36902(13) 0.65259(6) 0.0273(5) Uani 1 1 d . .
C6 C 0.6380(3) 0.31203(13) 0.67396(6) 0.0264(4) Uani 1 1 d . .
C7 C 0.6485(3) 0.30782(14) 0.71030(6) 0.0298(5) Uani 1 1 d . .
H7A H 0.6114 0.3454 0.7245 0.036 Uiso 1 1 calc R U
C8 C 0.7151(4) 0.24686(15) 0.72594(6) 0.0297(5) Uani 1 1 d . .
C9 C 0.7698(3) 0.19151(14) 0.70492(6) 0.0277(5) Uani 1 1 d . .
H9A H 0.8126 0.1497 0.7151 0.033 Uiso 1 1 calc R U
C10 C 0.7587(3) 0.20060(13) 0.66847(6) 0.0252(4) Uani 1 1 d . .
C11 C 0.8103(3) 0.14922(13) 0.64166(6) 0.0250(4) Uani 1 1 d . .
C12 C 0.8820(4) 0.08476(14) 0.64920(7) 0.0314(5) Uani 1 1 d . .
H12A H 0.8989 0.0701 0.6730 0.038 Uiso 1 1 calc R U
C13 C 0.9286(4) 0.04211(15) 0.62158(8) 0.0369(6) Uani 1 1 d . .
H13A H 0.9781 -0.0023 0.6262 0.044 Uiso 1 1 calc R U
C14 C 0.9022(4) 0.06492(15) 0.58706(7) 0.0379(6) Uani 1 1 d . .
H14A H 0.9348 0.0366 0.5677 0.045 Uiso 1 1 calc R U
C15 C 0.8278(4) 0.12941(15) 0.58136(7) 0.0346(5) Uani 1 1 d . .
H15A H 0.8087 0.1448 0.5578 0.042 Uiso 1 1 calc R U
C16 C 0.7716(4) 0.18550(15) 0.77978(6) 0.0329(5) Uani 1 1 d . .
H16A H 0.8925 0.1684 0.7716 0.039 Uiso 1 1 calc R U
H16B H 0.6769 0.1495 0.7755 0.039 Uiso 1 1 calc R U
C17 C 0.7842(3) 0.20288(14) 0.81851(6) 0.0280(5) Uani 1 1 d . .
C18 C 0.7295(3) 0.26517(14) 0.83156(6) 0.0289(5) Uani 1 1 d . .
H18A H 0.6810 0.2990 0.8158 0.035 Uiso 1 1 calc R U
C19 C 0.7440(3) 0.27992(14) 0.86817(6) 0.0278(5) Uani 1 1 d . .
C20 C 0.6867(4) 0.34419(15) 0.88219(7) 0.0340(5) Uani 1 1 d . .
H20A H 0.6385 0.3785 0.8667 0.041 Uiso 1 1 calc R U
C21 C 0.7004(4) 0.35710(17) 0.91784(8) 0.0398(6) Uani 1 1 d . .
H21A H 0.6607 0.4000 0.9269 0.048 Uiso 1 1 calc R U
C22 C 0.7732(4) 0.30669(18) 0.94089(7) 0.0394(6) Uani 1 1 d . .
H22A H 0.7831 0.3160 0.9655 0.047 Uiso 1 1 calc R U
C23 C 0.8298(4) 0.24451(16) 0.92836(7) 0.0338(5) Uani 1 1 d . .
H23A H 0.8792 0.2112 0.9443 0.041 Uiso 1 1 calc R U
C24 C 0.8155(3) 0.22922(14) 0.89180(6) 0.0276(5) Uani 1 1 d . .
C25 C 0.8699(3) 0.16487(15) 0.87760(6) 0.0304(5) Uani 1 1 d . .
H25A H 0.9181 0.1303 0.8929 0.037 Uiso 1 1 calc R U
C26 C 0.8536(3) 0.15210(14) 0.84211(6) 0.0305(5) Uani 1 1 d . .
H26A H 0.8893 0.1086 0.8332 0.037 Uiso 1 1 calc R U
Cu2 Cu 0.88141(4) 0.27038(2) 0.46200(2) 0.02346(8) Uani 1 1 d . .
O6 O 0.7803(3) 0.29538(10) 0.30484(4) 0.0302(4) Uani 1 1 d . .
O7 O 0.6451(3) 0.31439(9) 0.49224(5) 0.0303(4) Uani 1 1 d . .
O8 O 0.5996(3) 0.39946(11) 0.45569(5) 0.0384(4) Uani 1 1 d . .
O9 O 0.5345(4) 0.41099(11) 0.51088(6) 0.0460(5) Uani 1 1 d . .
O10 O 0.9718(3) 0.24843(11) 0.50964(5) 0.0329(4) Uani 1 1 d D .
H10A H 0.950(5) 0.2725(16) 0.5278(7) 0.040 Uiso 1 1 d D U
H10B H 1.069(4) 0.2256(16) 0.5151(10) 0.040 Uiso 1 1 d D U
N5 N 1.0042(3) 0.36201(11) 0.45356(5) 0.0267(4) Uani 1 1 d . .
N6 N 0.8393(3) 0.27878(10) 0.41175(5) 0.0231(4) Uani 1 1 d . .
N7 N 0.7726(3) 0.17665(10) 0.45161(5) 0.0252(4) Uani 1 1 d . .
N8 N 0.5924(3) 0.37653(11) 0.48607(5) 0.0264(4) Uani 1 1 d . .
C31 C 1.0946(4) 0.40058(14) 0.47768(7) 0.0329(5) Uani 1 1 d . .
H31A H 1.1112 0.3833 0.5010 0.039 Uiso 1 1 calc R U
C32 C 1.1646(4) 0.46478(15) 0.46974(8) 0.0378(6) Uani 1 1 d . .
H32A H 1.2309 0.4907 0.4871 0.045 Uiso 1 1 calc R U
C33 C 1.1357(4) 0.49046(14) 0.43588(8) 0.0368(6) Uani 1 1 d . .
H33A H 1.1795 0.5349 0.4300 0.044 Uiso 1 1 calc R U
C34 C 1.0427(4) 0.45084(13) 0.41073(7) 0.0322(5) Uani 1 1 d . .
H34A H 1.0216 0.4678 0.3875 0.039 Uiso 1 1 calc R U
C35 C 0.9811(3) 0.38629(12) 0.42014(6) 0.0256(4) Uani 1 1 d . .
C36 C 0.8906(3) 0.33663(12) 0.39536(6) 0.0238(4) Uani 1 1 d . .
C37 C 0.8689(3) 0.34303(13) 0.35918(6) 0.0261(4) Uani 1 1 d . .
H37A H 0.9032 0.3841 0.3475 0.031 Uiso 1 1 calc R U
C38 C 0.7947(3) 0.28715(13) 0.34023(6) 0.0258(4) Uani 1 1 d . .
C39 C 0.7454(3) 0.22658(12) 0.35754(6) 0.0246(4) Uani 1 1 d . .
H39A H 0.6968 0.1882 0.3449 0.030 Uiso 1 1 calc R U
C40 C 0.7704(3) 0.22500(11) 0.39388(6) 0.0224(4) Uani 1 1 d . .
C41 C 0.7303(3) 0.16543(12) 0.41681(6) 0.0234(4) Uani 1 1 d . .
C42 C 0.6597(4) 0.10354(13) 0.40488(6) 0.0288(5) Uani 1 1 d . .
H42A H 0.6324 0.0965 0.3805 0.035 Uiso 1 1 calc R U
C43 C 0.6295(4) 0.05163(14) 0.42937(7) 0.0349(5) Uani 1 1 d . .
H43A H 0.5812 0.0085 0.4218 0.042 Uiso 1 1 calc R U
C44 C 0.6705(5) 0.06329(14) 0.46493(7) 0.0370(6) Uani 1 1 d . .
H44A H 0.6500 0.0286 0.4820 0.044 Uiso 1 1 calc R U
C45 C 0.7415(4) 0.12647(13) 0.47484(6) 0.0313(5) Uani 1 1 d . .
H45A H 0.7693 0.1346 0.4991 0.038 Uiso 1 1 calc R U
C46 C 0.7244(4) 0.23648(13) 0.28423(6) 0.0300(5) Uani 1 1 d . .
H46A H 0.5982 0.2219 0.2908 0.036 Uiso 1 1 calc R U
H46B H 0.8106 0.1978 0.2889 0.036 Uiso 1 1 calc R U
C47 C 0.7263(3) 0.25535(13) 0.24563(6) 0.0267(4) Uani 1 1 d . .
C48 C 0.7791(3) 0.31867(13) 0.23383(6) 0.0278(5) Uani 1 1 d . .
H48A H 0.8102 0.3538 0.2503 0.033 Uiso 1 1 calc R U
C49 C 0.7878(3) 0.33231(13) 0.19704(6) 0.0266(4) Uani 1 1 d . .
C50 C 0.8497(4) 0.39661(14) 0.18431(7) 0.0326(5) Uani 1 1 d . .
H50A H 0.8794 0.4324 0.2005 0.039 Uiso 1 1 calc R U
C51 C 0.8670(4) 0.40766(16) 0.14867(7) 0.0362(6) Uani 1 1 d . .
H51A H 0.9114 0.4506 0.1405 0.043 Uiso 1 1 calc R U
C52 C 0.8192(4) 0.35560(16) 0.12418(6) 0.0350(6) Uani 1 1 d . .
H52A H 0.8313 0.3638 0.0996 0.042 Uiso 1 1 calc R U
C53 C 0.7557(4) 0.29366(16) 0.13560(6) 0.0323(5) Uani 1 1 d . .
H53A H 0.7225 0.2593 0.1188 0.039 Uiso 1 1 calc R U
C54 C 0.7385(3) 0.27980(14) 0.17240(6) 0.0272(5) Uani 1 1 d . .
C55 C 0.6786(3) 0.21531(14) 0.18549(6) 0.0289(5) Uani 1 1 d . .
H55A H 0.6413 0.1803 0.1694 0.035 Uiso 1 1 calc R U
C56 C 0.6741(3) 0.20314(14) 0.22107(6) 0.0289(5) Uani 1 1 d . .
H56A H 0.6358 0.1595 0.2294 0.035 Uiso 1 1 calc R U
N9 N 0.9407(6) 0.0164(3) 0.26816(14) 0.0901(11) Uani 1 1 d . U
O11 O 0.8012(7) 0.0368(3) 0.25255(12) 0.1142(14) Uani 1 1 d . U
O12 O 0.9684(8) 0.0452(3) 0.29993(14) 0.1364(17) Uani 1 1 d . U
O13 O 1.0403(7) -0.0300(3) 0.25635(17) 0.1459(18) Uani 1 1 d . U
N10 N 0.2958(3) 0.12131(11) 0.52761(5) 0.0286(4) Uani 1 1 d . .
O14 O 0.2686(3) 0.18470(10) 0.53447(5) 0.0358(4) Uani 1 1 d . .
O15 O 0.4426(3) 0.09474(10) 0.53777(5) 0.0357(4) Uani 1 1 d . .
O16 O 0.1735(3) 0.08957(11) 0.51110(7) 0.0487(6) Uani 1 1 d . .
O1S O 0.5928(5) 0.08196(16) 0.31762(8) 0.0704(8) Uani 1 1 d . .
H1S H 0.6819 0.0731 0.3045 0.106 Uiso 1 1 calc R U
C1S C 0.4282(7) 0.0693(2) 0.29971(15) 0.0791(13) Uani 1 1 d . .
H1S1 H 0.3324 0.0574 0.3166 0.119 Uiso 1 1 calc R U
H1S2 H 0.4448 0.0311 0.2833 0.119 Uiso 1 1 calc R U
H1S3 H 0.3902 0.1105 0.2865 0.119 Uiso 1 1 calc R U
O2S O 0.9310(6) 0.46448(17) 0.29857(10) 0.0850(10) Uani 1 1 d . .
H2S H 0.8690 0.4741 0.2802 0.128 Uiso 1 1 calc R U
C2S C 1.0503(7) 0.5163(3) 0.30611(13) 0.0758(14) Uani 1 1 d . .
H2S1 H 0.9910 0.5494 0.3218 0.114 Uiso 1 1 calc R U
H2S2 H 1.0844 0.5394 0.2842 0.114 Uiso 1 1 calc R U
H2S3 H 1.1620 0.4978 0.3178 0.114 Uiso 1 1 calc R U

loop_
_atom_site_aniso_label
_atom_site_aniso_U_11
_atom_site_aniso_U_22
_atom_site_aniso_U_33
_atom_site_aniso_U_23
_atom_site_aniso_U_13
_atom_site_aniso_U_12
Cu1 0.02957(16) 0.03419(17) 0.01322(14) 0.00031(10) -0.00002(10) -0.00132(11)
O1 0.0458(11) 0.0493(11) 0.0133(8) -0.0010(7) -0.0008(7) 0.0094(9)
O2 0.0437(11) 0.0504(12) 0.0300(10) -0.0134(9) 0.0125(8) -0.0194(9)
O3 0.0572(13) 0.0592(14) 0.0213(9) -0.0047(9) -0.0060(8) -0.0148(11)
O4 0.0667(17) 0.133(3) 0.0403(13) -0.0148(16) 0.0126(12) -0.0599(18)
O5 0.0466(11) 0.0423(11) 0.0178(8) 0.0063(7) -0.0080(7) -0.0160(9)
N1 0.0263(9) 0.0365(11) 0.0189(9) 0.0008(8) 0.0007(7) -0.0006(8)
N2 0.0244(9) 0.0362(11) 0.0146(8) -0.0006(7) -0.0001(7) -0.0016(7)
N3 0.0290(10) 0.0370(11) 0.0166(9) -0.0012(8) 0.0017(7) -0.0017(8)
N4 0.0314(10) 0.0422(12) 0.0241(10) 0.0018(9) -0.0034(8) -0.0042(9)
C1 0.0318(12) 0.0410(14) 0.0243(11) 0.0056(10) -0.0032(9) -0.0010(10)
C2 0.0357(13) 0.0370(13) 0.0365(14) 0.0065(11) -0.0055(10) -0.0017(10)
C3 0.0386(14) 0.0318(12) 0.0381(14) -0.0013(11) -0.0024(11) -0.0010(10)
C4 0.0390(13) 0.0368(13) 0.0276(12) -0.0046(10) -0.0032(10) -0.0002(10)
C5 0.0266(10) 0.0348(12) 0.0204(10) -0.0001(9) 0.0000(8) -0.0040(9)
C6 0.0255(10) 0.0370(12) 0.0166(10) -0.0019(9) 0.0005(8) -0.0027(9)
C7 0.0307(11) 0.0404(13) 0.0182(10) -0.0044(9) 0.0011(8) 0.0006(10)
C8 0.0298(11) 0.0451(14) 0.0144(10) -0.0002(9) 0.0012(8) -0.0001(10)
C9 0.0276(11) 0.0403(13) 0.0153(9) 0.0008(9) 0.0009(8) 0.0006(9)
C10 0.0221(10) 0.0364(12) 0.0172(10) 0.0004(9) 0.0013(7) -0.0020(8)
C11 0.0235(10) 0.0348(12) 0.0169(9) -0.0002(8) 0.0018(7) -0.0018(8)
C12 0.0325(12) 0.0381(13) 0.0236(11) 0.0015(10) 0.0030(9) -0.0007(10)
C13 0.0402(14) 0.0367(14) 0.0341(14) -0.0026(11) 0.0045(11) 0.0020(11)
C14 0.0457(15) 0.0400(14) 0.0281(13) -0.0081(11) 0.0060(11) 0.0009(11)
C15 0.0426(14) 0.0428(14) 0.0187(11) -0.0044(10) 0.0035(9) -0.0001(11)
C16 0.0359(13) 0.0450(14) 0.0178(10) -0.0011(10) 0.0016(9) 0.0031(11)
C17 0.0259(10) 0.0425(13) 0.0157(10) 0.0006(9) 0.0030(8) 0.0013(9)
C18 0.0289(11) 0.0414(14) 0.0164(10) 0.0046(9) 0.0008(8) 0.0032(9)
C19 0.0265(11) 0.0403(13) 0.0167(10) 0.0007(9) 0.0017(8) -0.0016(9)
C20 0.0357(13) 0.0415(14) 0.0249(12) -0.0026(10) 0.0040(9) 0.0010(10)
C21 0.0391(14) 0.0506(16) 0.0299(13) -0.0111(12) 0.0065(11) -0.0069(12)
C22 0.0377(13) 0.0638(19) 0.0168(11) -0.0075(11) 0.0040(9) -0.0136(13)
C23 0.0282(12) 0.0558(16) 0.0173(11) 0.0047(11) -0.0010(8) -0.0068(11)
C24 0.0224(10) 0.0441(14) 0.0163(10) 0.0053(9) 0.0004(8) -0.0031(9)
C25 0.0258(11) 0.0439(14) 0.0216(11) 0.0065(10) 0.0006(8) 0.0035(9)
C26 0.0297(11) 0.0401(13) 0.0217(11) 0.0013(9) 0.0020(8) 0.0053(10)
Cu2 0.02932(15) 0.02714(15) 0.01390(14) 0.00017(10) -0.00015(10) 0.00027(10)
O6 0.0406(10) 0.0354(9) 0.0145(7) 0.0045(7) 0.0011(6) -0.0037(7)
O7 0.0374(9) 0.0285(8) 0.0252(8) 0.0049(7) 0.0062(7) 0.0069(7)
O8 0.0447(11) 0.0424(11) 0.0281(9) 0.0149(8) 0.0046(8) 0.0079(8)
O9 0.0717(15) 0.0364(11) 0.0301(10) -0.0073(8) 0.0075(10) 0.0126(10)
O10 0.0432(10) 0.0398(10) 0.0155(8) -0.0048(7) -0.0058(7) 0.0149(8)
N5 0.0272(9) 0.0308(10) 0.0221(9) -0.0047(8) 0.0007(7) 0.0005(7)
N6 0.0258(9) 0.0279(9) 0.0157(8) 0.0015(7) 0.0017(7) 0.0001(7)
N7 0.0334(10) 0.0283(9) 0.0139(8) 0.0017(7) 0.0020(7) -0.0001(7)
N8 0.0281(9) 0.0280(10) 0.0229(9) 0.0025(7) -0.0009(7) 0.0002(7)
C31 0.0322(12) 0.0383(13) 0.0279(12) -0.0067(10) -0.0018(9) -0.0005(10)
C32 0.0347(13) 0.0389(14) 0.0397(15) -0.0123(12) 0.0005(11) -0.0037(11)
C33 0.0367(13) 0.0297(12) 0.0442(15) -0.0044(11) 0.0091(11) -0.0048(10)
C34 0.0338(12) 0.0302(12) 0.0330(13) 0.0012(10) 0.0091(10) -0.0027(9)
C35 0.0249(10) 0.0290(11) 0.0231(10) -0.0012(9) 0.0052(8) -0.0005(8)
C36 0.0240(10) 0.0265(10) 0.0212(10) 0.0018(8) 0.0035(8) 0.0009(8)
C37 0.0286(11) 0.0297(11) 0.0200(10) 0.0035(8) 0.0036(8) -0.0004(8)
C38 0.0282(11) 0.0343(11) 0.0148(9) 0.0031(8) 0.0016(8) 0.0012(9)
C39 0.0285(11) 0.0303(11) 0.0152(9) 0.0010(8) 0.0024(8) -0.0006(8)
C40 0.0253(10) 0.0265(10) 0.0156(9) 0.0028(8) 0.0026(7) 0.0003(8)
C41 0.0277(10) 0.0281(10) 0.0146(9) 0.0014(8) 0.0020(7) 0.0018(8)
C42 0.0387(13) 0.0299(11) 0.0180(10) 0.0003(9) 0.0017(9) -0.0001(9)
C43 0.0517(16) 0.0270(11) 0.0261(12) 0.0007(9) 0.0043(11) -0.0035(10)
C44 0.0565(17) 0.0319(13) 0.0228(12) 0.0068(10) 0.0037(11) -0.0034(11)
C45 0.0476(14) 0.0326(12) 0.0136(9) 0.0038(9) 0.0009(9) -0.0014(10)
C46 0.0370(13) 0.0353(13) 0.0177(10) 0.0044(9) 0.0016(9) -0.0023(10)
C47 0.0273(11) 0.0362(12) 0.0169(10) 0.0018(9) 0.0025(8) 0.0004(9)
C48 0.0320(11) 0.0356(12) 0.0158(10) 0.0005(9) 0.0019(8) -0.0016(9)
C49 0.0278(11) 0.0358(12) 0.0163(10) 0.0044(9) 0.0012(8) 0.0002(9)
C50 0.0364(13) 0.0386(13) 0.0227(11) 0.0063(10) 0.0003(9) -0.0005(10)
C51 0.0381(13) 0.0455(15) 0.0251(12) 0.0129(11) 0.0041(10) 0.0017(11)
C52 0.0343(12) 0.0541(16) 0.0167(10) 0.0083(10) 0.0037(9) 0.0076(11)
C53 0.0316(12) 0.0491(15) 0.0163(10) -0.0005(10) 0.0015(8) 0.0072(11)
C54 0.0260(10) 0.0390(13) 0.0167(10) -0.0002(9) 0.0007(8) 0.0046(9)
C55 0.0293(11) 0.0379(12) 0.0196(11) -0.0046(9) 0.0005(8) 0.0006(9)
C56 0.0307(11) 0.0336(12) 0.0224(11) 0.0013(9) 0.0024(8) -0.0014(9)
N9 0.070(2) 0.106(3) 0.095(3) 0.042(2) 0.0082(18) 0.012(2)
O11 0.117(3) 0.123(3) 0.101(3) 0.039(2) -0.033(2) 0.027(2)
O12 0.141(4) 0.159(4) 0.107(3) 0.028(3) -0.040(3) -0.004(3)
O13 0.113(3) 0.121(3) 0.207(5) 0.038(3) 0.072(3) 0.027(2)
N10 0.0369(11) 0.0300(10) 0.0189(9) 0.0038(7) -0.0003(7) -0.0035(8)
O14 0.0401(10) 0.0300(9) 0.0368(11) -0.0038(7) -0.0120(8) 0.0032(7)
O15 0.0359(10) 0.0336(9) 0.0376(10) 0.0036(8) -0.0001(8) 0.0025(7)
O16 0.0527(13) 0.0376(11) 0.0547(14) -0.0013(10) -0.0194(11) -0.0113(9)
O1S 0.106(2) 0.0567(16) 0.0479(15) -0.0057(13) -0.0138(15) -0.0174(17)
C1S 0.089(3) 0.061(3) 0.088(3) -0.014(2) 0.007(3) 0.008(2)
O2S 0.122(3) 0.0522(17) 0.082(2) 0.0096(16) 0.017(2) -0.0152(18)
C2S 0.074(3) 0.082(3) 0.070(3) 0.032(2) -0.017(2) -0.022(2)

loop_
_atom_type_symbol
_atom_type_description
_atom_type_scat_dispersion_real
_atom_type_scat_dispersion_imag
_atom_type_scat_source
C C -0.0020 0.0020 'WCROMER Program in WinGX L.Kissel & R.H.Pratt Acta Cryst A46 170 1990'
H H 0.0000 0.0000 'WCROMER Program in WinGX L.Kissel & R.H.Pratt Acta Cryst A46 170 1990'
N N -0.0031 0.0040 'WCROMER Program in WinGX L.Kissel & R.H.Pratt Acta Cryst A46 170 1990'
O O -0.0041 0.0074 'WCROMER Program in WinGX L.Kissel & R.H.Pratt Acta Cryst A46 170 1990'
Cu Cu 0.1330 1.4803 'WCROMER Program in WinGX L.Kissel & R.H.Pratt Acta Cryst A46 170 1990'

loop_
_geom_angle_atom_site_label_1
_geom_angle_atom_site_label_2
_geom_angle_atom_site_label_3
_geom_angle
N2 Cu1 O5 157.99(9)
N2 Cu1 N1 80.50(9)
O5 Cu1 N1 99.80(9)
N2 Cu1 N3 79.61(9)
O5 Cu1 N3 97.46(9)
N1 Cu1 N3 159.87(8)
N2 Cu1 O2 121.59(8)
O5 Cu1 O2 80.33(8)
N1 Cu1 O2 97.30(9)
N3 Cu1 O2 95.74(9)
C8 O1 C16 119.0(2)
N4 O2 Cu1 122.65(16)
Cu1 O5 H5A 124(3)
Cu1 O5 H5B 133(3)
H5A O5 H5B 102(4)
C1 N1 C5 119.6(2)
C1 N1 Cu1 126.36(18)
C5 N1 Cu1 114.04(17)
C10 N2 C6 122.0(2)
C10 N2 Cu1 119.50(16)
C6 N2 Cu1 118.37(17)
C15 N3 C11 118.8(2)
C15 N3 Cu1 126.53(18)
C11 N3 Cu1 114.68(16)
O4 N4 O3 122.8(3)
O4 N4 O2 117.4(2)
O3 N4 O2 119.7(2)
N1 C1 C2 121.9(2)
N1 C1 H1A 119.1
C2 C1 H1A 119.1
C3 C2 C1 119.2(3)
C3 C2 H2A 120.4
C1 C2 H2A 120.4
C2 C3 C4 119.1(3)
C2 C3 H3A 120.5
C4 C3 H3A 120.5
C5 C4 C3 119.0(3)
C5 C4 H4A 120.5
C3 C4 H4A 120.5
N1 C5 C4 121.3(2)
N1 C5 C6 114.3(2)
C4 C5 C6 124.4(2)
N2 C6 C7 120.1(2)
N2 C6 C5 112.8(2)
C7 C6 C5 127.1(2)
C6 C7 C8 118.7(2)
C6 C7 H7A 120.6
C8 C7 H7A 120.6
O1 C8 C9 124.7(2)
O1 C8 C7 114.8(2)
C9 C8 C7 120.5(2)
C10 C9 C8 117.1(2)
C10 C9 H9A 121.5
C8 C9 H9A 121.5
N2 C10 C9 121.5(2)
N2 C10 C11 112.6(2)
C9 C10 C11 125.8(2)
N3 C11 C12 121.7(2)
N3 C11 C10 113.5(2)
C12 C11 C10 124.7(2)
C13 C12 C11 119.0(2)
C13 C12 H12A 120.5
C11 C12 H12A 120.5
C12 C13 C14 119.3(3)
C12 C13 H13A 120.4
C14 C13 H13A 120.4
C15 C14 C13 118.8(3)
C15 C14 H14A 120.6
C13 C14 H14A 120.6
N3 C15 C14 122.4(2)
N3 C15 H15A 118.8
C14 C15 H15A 118.8
O1 C16 C17 107.2(2)
O1 C16 H16A 110.3
C17 C16 H16A 110.3
O1 C16 H16B 110.3
C17 C16 H16B 110.3
H16A C16 H16B 108.5
C18 C17 C26 119.4(2)
C18 C17 C16 122.6(2)
C26 C17 C16 118.1(2)
C17 C18 C19 121.1(2)
C17 C18 H18A 119.5
C19 C18 H18A 119.5
C18 C19 C24 119.5(2)
C18 C19 C20 121.8(2)
C24 C19 C20 118.7(2)
C21 C20 C19 120.8(3)
C21 C20 H20A 119.6
C19 C20 H20A 119.6
C20 C21 C22 119.9(3)
C20 C21 H21A 120.0
C22 C21 H21A 120.0
C23 C22 C21 120.9(2)
C23 C22 H22A 119.6
C21 C22 H22A 119.6
C22 C23 C24 120.6(3)
C22 C23 H23A 119.7
C24 C23 H23A 119.7
C23 C24 C19 119.1(2)
C23 C24 C25 122.7(2)
C19 C24 C25 118.2(2)
C26 C25 C24 120.9(2)
C26 C25 H25A 119.6
C24 C25 H25A 119.6
C25 C26 C17 120.9(2)
C25 C26 H26A 119.5
C17 C26 H26A 119.5
N6 Cu2 O10 166.71(8)
N6 Cu2 N5 80.13(8)
O10 Cu2 N5 101.61(9)
N6 Cu2 N7 80.37(8)
O10 Cu2 N7 95.87(9)
N5 Cu2 N7 159.38(8)
N6 Cu2 O7 111.53(8)
O10 Cu2 O7 81.56(7)
N5 Cu2 O7 94.84(7)
N7 Cu2 O7 98.51(8)
C38 O6 C46 117.23(19)
N8 O7 Cu2 119.36(14)
Cu2 O10 H10A 124(2)
Cu2 O10 H10B 127(3)
H10A O10 H10B 105(3)
C31 N5 C35 119.2(2)
C31 N5 Cu2 126.50(18)
C35 N5 Cu2 114.19(16)
C40 N6 C36 121.8(2)
C40 N6 Cu2 118.81(15)
C36 N6 Cu2 119.28(16)
C45 N7 C41 118.8(2)
C45 N7 Cu2 126.99(17)
C41 N7 Cu2 114.20(15)
O9 N8 O8 122.3(2)
O9 N8 O7 118.4(2)
O8 N8 O7 119.3(2)
N5 C31 C32 122.1(3)
N5 C31 H31A 118.9
C32 C31 H31A 118.9
C31 C32 C33 118.6(3)
C31 C32 H32A 120.7
C33 C32 H32A 120.7
C34 C33 C32 119.6(3)
C34 C33 H33A 120.2
C32 C33 H33A 120.2
C35 C34 C33 118.8(3)
C35 C34 H34A 120.6
C33 C34 H34A 120.6
N5 C35 C34 121.6(2)
N5 C35 C36 113.9(2)
C34 C35 C36 124.5(2)
N6 C36 C37 120.6(2)
N6 C36 C35 112.0(2)
C37 C36 C35 127.3(2)
C36 C37 C38 118.1(2)
C36 C37 H37A 120.9
C38 C37 H37A 120.9
O6 C38 C39 123.4(2)
O6 C38 C37 115.8(2)
C39 C38 C37 120.8(2)
C40 C39 C38 117.1(2)
C40 C39 H39A 121.4
C38 C39 H39A 121.4
N6 C40 C39 121.6(2)
N6 C40 C41 113.07(19)
C39 C40 C41 125.3(2)
N7 C41 C42 121.9(2)
N7 C41 C40 113.5(2)
C42 C41 C40 124.5(2)
C41 C42 C43 118.5(2)
C41 C42 H42A 120.7
C43 C42 H42A 120.7
C44 C43 C42 119.6(2)
C44 C43 H43A 120.2
C42 C43 H43A 120.2
C45 C44 C43 118.5(2)
C45 C44 H44A 120.7
C43 C44 H44A 120.7
N7 C45 C44 122.6(2)
N7 C45 H45A 118.7
C44 C45 H45A 118.7
O6 C46 C47 108.9(2)
O6 C46 H46A 109.9
C47 C46 H46A 109.9
O6 C46 H46B 109.9
C47 C46 H46B 109.9
H46A C46 H46B 108.3
C48 C47 C56 120.1(2)
C48 C47 C46 123.0(2)
C56 C47 C46 116.9(2)
C47 C48 C49 120.5(2)
C47 C48 H48A 119.8
C49 C48 H48A 119.8
C50 C49 C48 121.3(2)
C50 C49 C54 119.2(2)
C48 C49 C54 119.5(2)
C51 C50 C49 120.6(3)
C51 C50 H50A 119.7
C49 C50 H50A 119.7
C50 C51 C52 120.4(3)
C50 C51 H51A 119.8
C52 C51 H51A 119.8
C53 C52 C51 120.3(2)
C53 C52 H52A 119.8
C51 C52 H52A 119.8
C52 C53 C54 120.9(3)
C52 C53 H53A 119.5
C54 C53 H53A 119.5
C55 C54 C49 118.6(2)
C55 C54 C53 122.8(2)
C49 C54 C53 118.6(2)
C56 C55 C54 120.7(2)
C56 C55 H55A 119.6
C54 C55 H55A 119.6
C55 C56 C47 120.5(2)
C55 C56 H56A 119.7
C47 C56 H56A 119.7
O11 N9 O13 122.6(7)
O11 N9 O12 113.8(5)
O13 N9 O12 123.5(6)
O15 N10 O16 123.1(2)
O15 N10 O14 118.5(2)
O16 N10 O14 118.4(2)
C1S O1S H1S 109.5
O1S C1S H1S1 109.5
O1S C1S H1S2 109.5
H1S1 C1S H1S2 109.5
O1S C1S H1S3 109.5
H1S1 C1S H1S3 109.5
H1S2 C1S H1S3 109.5
C2S O2S H2S 109.5
O2S C2S H2S1 109.5
O2S C2S H2S2 109.5
H2S1 C2S H2S2 109.5
O2S C2S H2S3 109.5
H2S1 C2S H2S3 109.5
H2S2 C2S H2S3 109.5

loop_
_geom_bond_atom_site_label_1
_geom_bond_atom_site_label_2
_geom_bond_distance
Cu1 N2 1.931(2)
Cu1 O5 1.9692(19)
Cu1 N1 2.024(2)
Cu1 N3 2.029(2)
Cu1 O2 2.1839(19)
O1 C8 1.342(3)
O1 C16 1.433(3)
O2 N4 1.260(3)
O3 N4 1.237(3)
O4 N4 1.220(3)
O5 H5A 0.871(18)
O5 H5B 0.856(18)
N1 C1 1.337(3)
N1 C5 1.354(3)
N2 C10 1.338(3)
N2 C6 1.348(3)
N3 C15 1.340(3)
N3 C11 1.359(3)
C1 C2 1.383(4)
C1 H1A 0.9500
C2 C3 1.379(4)
C2 H2A 0.9500
C3 C4 1.396(4)
C3 H3A 0.9500
C4 C5 1.381(4)
C4 H4A 0.9500
C5 C6 1.477(3)
C6 C7 1.379(3)
C7 C8 1.406(4)
C7 H7A 0.9500
C8 C9 1.402(4)
C9 C10 1.393(3)
C9 H9A 0.9500
C10 C11 1.479(3)
C11 C12 1.385(4)
C12 C13 1.383(4)
C12 H12A 0.9500
C13 C14 1.390(4)
C13 H13A 0.9500
C14 C15 1.380(4)
C14 H14A 0.9500
C15 H15A 0.9500
C16 C17 1.507(3)
C16 H16A 0.9900
C16 H16B 0.9900
C17 C18 1.371(4)
C17 C26 1.417(3)
C18 C19 1.418(3)
C18 H18A 0.9500
C19 C24 1.422(3)
C19 C20 1.424(4)
C20 C21 1.375(4)
C20 H20A 0.9500
C21 C22 1.408(5)
C21 H21A 0.9500
C22 C23 1.366(5)
C22 H22A 0.9500
C23 C24 1.418(3)
C23 H23A 0.9500
C24 C25 1.422(4)
C25 C26 1.370(3)
C25 H25A 0.9500
C26 H26A 0.9500
Cu2 N6 1.928(2)
Cu2 O10 1.9526(18)
Cu2 N5 2.021(2)
Cu2 N7 2.022(2)
Cu2 O7 2.2451(18)
O6 C38 1.352(3)
O6 C46 1.440(3)
O7 N8 1.288(3)
O8 N8 1.236(3)
O9 N8 1.235(3)
O10 H10A 0.849(18)
O10 H10B 0.851(18)
N5 C31 1.341(3)
N5 C35 1.358(3)
N6 C40 1.337(3)
N6 C36 1.342(3)
N7 C45 1.337(3)
N7 C41 1.364(3)
C31 C32 1.384(4)
C31 H31A 0.9500
C32 C33 1.388(4)
C32 H32A 0.9500
C33 C34 1.387(4)
C33 H33A 0.9500
C34 C35 1.382(3)
C34 H34A 0.9500
C35 C36 1.488(3)
C36 C37 1.382(3)
C37 C38 1.403(3)
C37 H37A 0.9500
C38 C39 1.399(3)
C39 C40 1.385(3)
C39 H39A 0.9500
C40 C41 1.482(3)
C41 C42 1.380(3)
C42 C43 1.393(3)
C42 H42A 0.9500
C43 C44 1.391(4)
C43 H43A 0.9500
C44 C45 1.381(4)
C44 H44A 0.9500
C45 H45A 0.9500
C46 C47 1.508(3)
C46 H46A 0.9900
C46 H46B 0.9900
C47 C48 1.369(4)
C47 C56 1.423(4)
C48 C49 1.422(3)
C48 H48A 0.9500
C49 C50 1.417(4)
C49 C54 1.424(3)
C50 C51 1.376(3)
C50 H50A 0.9500
C51 C52 1.412(4)
C51 H51A 0.9500
C52 C53 1.364(4)
C52 H52A 0.9500
C53 C54 1.428(3)
C53 H53A 0.9500
C54 C55 1.421(4)
C55 C56 1.370(3)
C55 H55A 0.9500
C56 H56A 0.9500
N9 O11 1.221(5)
N9 O13 1.244(7)
N9 O12 1.339(7)
N10 O15 1.232(3)
N10 O16 1.235(3)
N10 O14 1.277(3)
O1S C1S 1.376(6)
O1S H1S 0.8400
C1S H1S1 0.9800
C1S H1S2 0.9800
C1S H1S3 0.9800
O2S C2S 1.353(5)
O2S H2S 0.8400
C2S H2S1 0.9800
C2S H2S2 0.9800
C2S H2S3 0.9800

loop_
_geom_hbond_atom_site_label_D
_geom_hbond_atom_site_label_H
_geom_hbond_atom_site_label_A
_geom_hbond_distance_DH
_geom_hbond_distance_HA
_geom_hbond_distance_DA
_geom_hbond_angle_DHA
_geom_hbond_site_symmetry_A
O5 H5B O7 0.856(18) 1.887(19) 2.737(3) 171(4) .
O5 H5A O14 0.871(18) 1.79(2) 2.646(3) 169(4) .
O5 H5A O15 0.871(18) 2.67(3) 3.331(3) 134(3) .
O10 H10A O2 0.849(18) 1.86(2) 2.701(3) 169(3) .
O10 H10B O14 0.851(18) 1.788(19) 2.629(3) 169(4) 1_655
O1S H1S O11 0.84 2.28 3.046(6) 152.3 .
O1S H1S O12 0.84 2.15 2.895(7) 148.2 .
O2S H2S O11 0.84 2.11 2.897(7) 155.0 2_655
